data_7718309
loop_
_publ_author_name
'Panigrahi, Gopabandhu'
'Kashem, Habiba Binte'
'Morrison, Gregory'
'zur Loye, Hans-Conrad'

_publ_section_title
;
 Synthesis of a series of rare-earth-based multi-anion chalcogenide
 iodides RE3Si2SexS8&#x2212;xI (RE = La, Ce, Pr, and Nd) using the
 flux-assisted boron--chalcogen mixture method
;
_journal_issue 15
_journal_name_full 'Dalton Transactions'
_journal_page_first 6252
_journal_page_last 6260
_journal_paper_doi 10.1039/D4DT03506B
_journal_volume 54
_journal_year 2025
_chemical_formula_sum 'I Pr3 S6.78 Se1.22 Si2'
_chemical_formula_weight 919.63
_space_group_crystal_system monoclinic
_space_group_IT_number 15
_space_group_name_Hall '-C 2yc'
_space_group_name_H-M_alt 'C 1 2/c 1'
_audit_creation_method SHELXL-2018/3
_audit_update_record
;
2024-10-02 deposited with the CCDC.	2025-03-12 downloaded from the CCDC.
;
_cell_angle_alpha 90
_cell_angle_beta 97.6980(10)
_cell_angle_gamma 90
_cell_formula_units_Z 4
_cell_length_a 15.9823(4)
_cell_length_b 7.84960(10)
_cell_length_c 10.8814(2)
_cell_measurement_reflns_used 9942
_cell_measurement_temperature 297(2)
_cell_measurement_theta_max 32.60
_cell_measurement_theta_min 2.57
_cell_volume 1352.82(5)
_computing_cell_refinement 'Bruker SAINT'
_computing_data_collection 'Bruker APEX2'
_computing_data_reduction 'Bruker SAINT'
_computing_molecular_graphics 'Bruker SHELXTL'
_computing_publication_material 'Bruker SHELXTL'
_computing_structure_refinement 'SHELXL-2019/1 (Sheldrick, 2019)'
_computing_structure_solution 'SHELXS-97 (Sheldrick 2008)'
_diffrn_ambient_temperature 297(2)
_diffrn_measured_fraction_theta_full 0.988
_diffrn_measured_fraction_theta_max 0.993
_diffrn_measurement_device_type 'Bruker APEX-II CCD'
_diffrn_measurement_method '\f and \w scans'
_diffrn_radiation_type MoK\a
_diffrn_radiation_wavelength 0.71073
_diffrn_reflns_av_R_equivalents 0.0261
_diffrn_reflns_av_unetI/netI 0.0090
_diffrn_reflns_Laue_measured_fraction_full 0.988
_diffrn_reflns_Laue_measured_fraction_max 0.993
_diffrn_reflns_limit_h_max 22
_diffrn_reflns_limit_h_min -22
_diffrn_reflns_limit_k_max 10
_diffrn_reflns_limit_k_min -11
_diffrn_reflns_limit_l_max 15
_diffrn_reflns_limit_l_min -15
_diffrn_reflns_number 35512
_diffrn_reflns_point_group_measured_fraction_full 0.988
_diffrn_reflns_point_group_measured_fraction_max 0.993
_diffrn_reflns_theta_full 25.242
_diffrn_reflns_theta_max 30.505
_diffrn_reflns_theta_min 2.572
_diffrn_source 'fine-focus seald tube'
_exptl_absorpt_coefficient_mu 17.384
_exptl_absorpt_correction_T_max 0.4950
_exptl_absorpt_correction_T_min 0.3422
_exptl_absorpt_correction_type multi-scan
_exptl_absorpt_process_details 'multi-scan (SADABS" Sheldrick, 2016/2)'
_exptl_crystal_colour Green
_exptl_crystal_density_diffrn 4.515
_exptl_crystal_description rod
_exptl_crystal_F_000 1632
_exptl_crystal_size_max 0.065
_exptl_crystal_size_mid 0.021
_exptl_crystal_size_min 0.015
_refine_diff_density_max 0.615
_refine_diff_density_min -0.377
_refine_diff_density_rms 0.074
_refine_ls_extinction_coef 0.00031(2)
_refine_ls_extinction_expression Fc^*^=kFc[1+0.001xFc^2^\l^3^/sin(2\q)]^-1/4^
_refine_ls_extinction_method 'SHELXL-2018/3 (Sheldrick 2018)'
_refine_ls_goodness_of_fit_ref 1.264
_refine_ls_hydrogen_treatment undef
_refine_ls_matrix_type full
_refine_ls_number_parameters 70
_refine_ls_number_reflns 2055
_refine_ls_number_restraints 0
_refine_ls_restrained_S_all 1.264
_refine_ls_R_factor_all 0.0083
_refine_ls_R_factor_gt 0.0081
_refine_ls_shift/su_max 0.002
_refine_ls_shift/su_mean 0.000
_refine_ls_structure_factor_coef Fsqd
_refine_ls_weighting_details 'w=1/[\s^2^(Fo^2^)+2.0797P] where P=(Fo^2^+2Fc^2^)/3'
_refine_ls_weighting_scheme calc
_refine_ls_wR_factor_gt 0.0191
_refine_ls_wR_factor_ref 0.0191
_reflns_Friedel_coverage 0.000
_reflns_number_gt 2030
_reflns_number_total 2055
_reflns_threshold_expression 'I > 2\s(I)'
_cod_data_source_file d4dt03506b2.cif
_cod_data_source_block GP1077A3_OSC1
_cod_depositor_comments 'Adding full bibliography for 7718307--7718310.cif.'
_cod_original_sg_symbol_H-M 'C 2/c'
_cod_database_code 7718309
_shelx_shelxl_version_number 2018/3
_shelx_space_group_comment
;
The symmetry employed for this shelxl refinement is uniquely defined
by the following loop, which should always be used as a source of
symmetry information in preference to the above space-group names.
They are only intended as comments.
;
_shelx_estimated_absorpt_t_min 0.398
_shelx_estimated_absorpt_t_max 0.780

loop_
_space_group_symop_operation_xyz
'x, y, z'
'-x, y, -z+1/2'
'x+1/2, y+1/2, z'
'-x+1/2, y+1/2, -z+1/2'
'-x, -y, -z'
'x, -y, z-1/2'
'-x+1/2, -y+1/2, -z'
'x+1/2, -y+1/2, z-1/2'

loop_
_atom_site_label
_atom_site_type_symbol
_atom_site_fract_x
_atom_site_fract_y
_atom_site_fract_z
_atom_site_U_iso_or_equiv
_atom_site_adp_type
_atom_site_occupancy
_atom_site_site_symmetry_order
_atom_site_calc_flag
_atom_site_refinement_flags_posn
_atom_site_refinement_flags_adp
_atom_site_refinement_flags_occupancy
_atom_site_disorder_assembly
_atom_site_disorder_group
Pr1 Pr 0.30176(2) 0.12067(2) 0.31796(2) 0.01162(3) Uani 1 1 d . . . . .
Pr2 Pr 0.000000 0.09729(2) 0.250000 0.01363(3) Uani 1 2 d S T P . .
I1 I 0.000000 0.51425(2) 0.250000 0.02398(4) Uani 1 2 d S T P A .
S2 S 0.14413(2) 0.24725(4) 0.14619(3) 0.01359(10) Uani 0.8938(15) 1 d . . P A 10
S3 S 0.21678(2) 0.43113(4) 0.41511(3) 0.01250(10) Uani 0.8926(15) 1 d . . P A 12
S4 S 0.35047(2) 0.39981(4) 0.16192(3) 0.01238(11) Uani 0.9557(15) 1 d . . P A 14
Si1 Si 0.16002(2) 0.03757(5) 0.02851(4) 0.01051(7) Uani 1 1 d . . . . .
S1 S 0.06540(2) 0.16046(3) 0.54230(2) 0.01401(8) Uani 0.6471(15) 1 d . . P A 8
Se1 Se 0.06540(2) 0.16046(3) 0.54230(2) 0.01401(8) Uani 0.3529(15) 1 d . . P A 9
Se2 Se 0.14413(2) 0.24725(4) 0.14619(3) 0.01359(10) Uani 0.1062(15) 1 d . . P A 11
Se3 Se 0.21678(2) 0.43113(4) 0.41511(3) 0.01250(10) Uani 0.1074(15) 1 d . . P A 13
Se4 Se 0.35047(2) 0.39981(4) 0.16192(3) 0.01238(11) Uani 0.0443(15) 1 d . . P A 15

loop_
_atom_site_aniso_label
_atom_site_aniso_U_11
_atom_site_aniso_U_22
_atom_site_aniso_U_33
_atom_site_aniso_U_23
_atom_site_aniso_U_13
_atom_site_aniso_U_12
Pr1 0.01332(4) 0.01024(4) 0.01144(4) -0.00068(3) 0.00211(3) -0.00158(3)
Pr2 0.01040(5) 0.01316(6) 0.01739(6) 0.000 0.00213(4) 0.000
I1 0.01615(7) 0.01216(7) 0.04550(10) 0.000 0.01095(6) 0.000
S2 0.01499(16) 0.01103(16) 0.01549(16) -0.00321(11) 0.00476(11) -0.00280(11)
S3 0.01407(16) 0.01264(16) 0.01058(15) 0.00076(10) 0.00090(10) -0.00145(11)
S4 0.01302(17) 0.01345(18) 0.01068(17) 0.00140(11) 0.00160(11) -0.00173(11)
Si1 0.01062(17) 0.01054(18) 0.01038(17) -0.00020(13) 0.00146(13) 0.00017(13)
S1 0.01277(12) 0.01337(13) 0.01559(13) -0.00260(8) 0.00079(8) -0.00153(8)
Se1 0.01277(12) 0.01337(13) 0.01559(13) -0.00260(8) 0.00079(8) -0.00153(8)
Se2 0.01499(16) 0.01103(16) 0.01549(16) -0.00321(11) 0.00476(11) -0.00280(11)
Se3 0.01407(16) 0.01264(16) 0.01058(15) 0.00076(10) 0.00090(10) -0.00145(11)
Se4 0.01302(17) 0.01345(18) 0.01068(17) 0.00140(11) 0.00160(11) -0.00173(11)

loop_
_atom_type_symbol
_atom_type_description
_atom_type_scat_dispersion_real
_atom_type_scat_dispersion_imag
_atom_type_scat_source
I I -0.4742 1.8119 'International Tables Vol C Tables 4.2.6.8 and 6.1.1.4'
Pr Pr -0.2180 2.8214 'International Tables Vol C Tables 4.2.6.8 and 6.1.1.4'
S S 0.1246 0.1234 'International Tables Vol C Tables 4.2.6.8 and 6.1.1.4'
Se Se -0.0929 2.2259 'International Tables Vol C Tables 4.2.6.8 and 6.1.1.4'
Si Si 0.0817 0.0704 'International Tables Vol C Tables 4.2.6.8 and 6.1.1.4'

loop_
_geom_angle_atom_site_label_1
_geom_angle_atom_site_label_2
_geom_angle_atom_site_label_3
_geom_angle
_geom_angle_site_symmetry_1
_geom_angle_site_symmetry_3
_geom_angle_publ_flag
S3 Pr1 S3 135.272(6) 4_545 . ?
S3 Pr1 S3 70.404(10) 7_556 . ?
S2 Pr1 S2 125.241(9) 4_545 . ?
S2 Pr2 S2 132.858(13) 2 . ?
S1 Pr2 S1 162.449(10) 2 . ?
S4 Pr2 I1 122.293(7) 3_445 . ?
S4 Pr2 I1 122.292(7) 4_545 . ?
S2 Pr2 I1 66.429(7) 2 . ?
S2 Pr2 I1 66.429(7) . . ?
Se2 Pr2 I1 66.429(7) . . ?
S1 Pr2 I1 81.225(5) 2 . ?
S1 Pr2 I1 81.225(5) . . ?
Se1 Pr2 I1 81.225(5) . . ?
S4 Pr2 S1 76.646(8) 3_445 6 ?
S4 Pr2 S1 64.976(8) 4_545 6 ?
S2 Pr2 S1 147.405(8) 2 6 ?
S2 Pr2 S1 69.330(8) . 6 ?
Se2 Pr2 S1 69.330(8) . 6 ?
S1 Pr2 S1 60.921(7) 2 6 ?
S1 Pr2 S1 132.280(7) . 6 ?
Se1 Pr2 S1 132.280(7) . 6 ?
I1 Pr2 S1 127.738(5) . 6 ?
I1 Pr2 S1 127.738(5) . 5_556 ?
Pr2 I1 Pr1 104.007(3) . 4 ?
Pr2 I1 Pr1 104.007(3) . 3_455 ?
Pr1 I1 Pr1 151.987(6) 4 3_455 ?
Si1 S2 Pr2 94.845(16) . . ?
Si1 S2 Pr1 139.815(17) . 4 ?
Pr2 S2 Pr1 123.734(11) . 4 ?
Si1 S2 Pr1 87.817(15) . . ?
Pr2 S2 Pr1 104.807(10) . . ?
Pr1 S2 Pr1 92.133(9) 4 . ?
Si1 S3 Pr1 91.852(15) 4 4 ?
Si1 S3 Pr1 88.954(14) 4 7_556 ?
Pr1 S3 Pr1 154.421(12) 4 7_556 ?
Si1 S3 Pr1 88.629(15) 4 . ?
Pr1 S3 Pr1 95.983(9) 4 . ?
Pr1 S3 Pr1 109.595(10) 7_556 . ?
Si1 S4 Pr2 98.810(16) 7 3 ?
Si1 S4 Pr1 138.324(19) 7 . ?
Pr2 S4 Pr1 118.519(12) 3 . ?
Si1 S4 Pr1 88.779(16) 7 4 ?
Pr2 S4 Pr1 107.777(11) 3 4 ?
Pr1 S4 Pr1 96.188(10) . 4 ?
S4 Si1 S1 105.52(2) 7 6 ?
S2 Si1 S1 111.73(2) . 6 ?
Se2 Si1 S1 111.73(2) . 6 ?
S3 Si1 S1 108.61(2) 4_545 6 ?
Si1 S1 Pr1 89.592(13) 6_556 7_556 ?
Si1 S1 Pr2 87.658(13) 6_556 . ?
Pr1 S1 Pr2 134.426(9) 7_556 . ?
Si1 S1 Pr2 84.076(13) 6_556 5_556 ?
Pr1 S1 Pr2 105.815(8) 7_556 5_556 ?
Pr2 S1 Pr2 119.078(8) . 5_556 ?
Si1 Se1 Pr1 89.592(13) 6_556 7_556 ?
Si1 Se1 Pr2 87.658(13) 6_556 . ?
Pr1 Se1 Pr2 134.426(9) 7_556 . ?
Si1 Se1 Pr2 84.076(13) 6_556 5_556 ?
Pr1 Se1 Pr2 105.815(8) 7_556 5_556 ?
Pr2 Se1 Pr2 119.078(8) . 5_556 ?
Si1 Se2 Pr2 94.845(16) . . ?
Si1 Se2 Pr1 139.815(17) . 4 ?
Pr2 Se2 Pr1 123.734(11) . 4 ?
Si1 Se2 Pr1 87.817(15) . . ?
Pr2 Se2 Pr1 104.807(10) . . ?
Pr1 Se2 Pr1 92.133(9) 4 . ?
Si1 Se3 Pr1 91.852(15) 4 4 ?
Si1 Se3 Pr1 88.954(14) 4 7_556 ?
Pr1 Se3 Pr1 154.421(12) 4 7_556 ?
Si1 Se3 Pr1 88.629(15) 4 . ?
Pr1 Se3 Pr1 95.983(9) 4 . ?
Pr1 Se3 Pr1 109.595(10) 7_556 . ?
Si1 Se4 Pr2 98.810(16) 7 3 ?
Si1 Se4 Pr1 138.324(19) 7 . ?
Pr2 Se4 Pr1 118.519(12) 3 . ?
Si1 Se4 Pr1 88.779(16) 7 4 ?
Pr2 Se4 Pr1 107.777(11) 3 4 ?
Pr1 Se4 Pr1 96.188(10) . 4 ?

loop_
_geom_bond_atom_site_label_1
_geom_bond_atom_site_label_2
_geom_bond_distance
_geom_bond_site_symmetry_2
_geom_bond_publ_flag
Pr1 S3 2.9209(3) 4_545 ?
Pr1 Se4 2.9401(3) . ?
Pr1 S4 2.9401(3) . ?
Pr1 S1 2.9844(3) 7_556 ?
Pr1 S3 2.9867(3) 7_556 ?
Pr1 S4 3.0192(4) 4_545 ?
Pr1 S3 3.0472(3) . ?
Pr1 Se3 3.0472(3) . ?
Pr1 S2 3.0662(3) 4_545 ?
Pr1 Se2 3.0929(3) . ?
Pr1 S2 3.0929(3) . ?
Pr1 I1 3.45120(12) 3_545 ?
Pr2 S4 2.9016(3) 3_445 ?
Pr2 S4 2.9016(3) 4_545 ?
Pr2 S2 2.9437(3) 2 ?
Pr2 S2 2.9437(3) . ?
Pr2 Se2 2.9437(3) . ?
Pr2 S1 3.2502(3) 2 ?
Pr2 S1 3.2502(2) . ?
Pr2 Se1 3.2502(2) . ?
Pr2 I1 3.2730(2) . ?
Pr2 S1 3.3056(3) 6 ?
Pr2 S1 3.3056(3) 5_556 ?
S2 Si1 2.1214(5) . ?
S3 Si1 2.1513(5) 4 ?
S4 Si1 2.1143(5) 7 ?
Si1 Se2 2.1214(5) . ?
Si1 S1 2.1878(5) 6 ?
